data_4035412
loop_
_publ_author_name
'Peng, Hui'
'Luo, Wenkun'
'Jiang, Huanfeng'
'Yin, Biaolin'

_publ_section_title
;
 Tandem Achmatowicz Rearrangement and Acetalization of
 1-[5-(Hydroxyalkyl)-furan-2-yl]-cyclobutanols Leading to Dispiroacetals
 and Subsequent Ring-Expansion to Form 6,7-Dihydrobenzofuran-4(5 H)-ones.
;
_journal_issue 20
_journal_name_full 'The Journal of organic chemistry'
_journal_page_first 12869
_journal_page_last 12879
_journal_paper_doi 10.1021/acs.joc.8b01765
_journal_volume 83
_journal_year 2018
_chemical_formula_moiety 'C24 H24 N4 O6'
_chemical_formula_sum 'C24 H24 N4 O6'
_chemical_formula_weight 464.47
_space_group_crystal_system monoclinic
_space_group_IT_number 14
_space_group_name_Hall '-P 2ybc'
_space_group_name_H-M_alt 'P 1 21/c 1'
_atom_sites_solution_hydrogens geom
_audit_creation_date 2018-04-13
_audit_creation_method
;
Olex2 1.2
(compiled 2018.04.03 svn.r3497 for OlexSys, GUI svn.r5486)
;
_cell_angle_alpha 90
_cell_angle_beta 99.959(6)
_cell_angle_gamma 90
_cell_formula_units_Z 8
_cell_length_a 25.0590(18)
_cell_length_b 15.9883(7)
_cell_length_c 11.3279(6)
_cell_measurement_reflns_used 2825
_cell_measurement_temperature 100.00(10)
_cell_measurement_theta_max 71.5610
_cell_measurement_theta_min 3.2590
_cell_volume 4470.1(5)
_computing_cell_refinement 'CrysAlisPro 1.171.38.43f (Rigaku OD, 2015)'
_computing_data_collection 'CrysAlisPro 1.171.38.43f (Rigaku OD, 2015)'
_computing_data_reduction 'CrysAlisPro 1.171.38.43f (Rigaku OD, 2015)'
_computing_molecular_graphics 'Olex2 (Dolomanov et al., 2009)'
_computing_publication_material 'Olex2 (Dolomanov et al., 2009)'
_computing_structure_refinement 'ShelXL (Sheldrick, 2015)'
_diffrn_ambient_environment N~2~
_diffrn_ambient_temperature 100.00(10)
_diffrn_detector 'CCD plate'
_diffrn_detector_area_resol_mean 5.2684
_diffrn_detector_type AtlasS2
_diffrn_measured_fraction_theta_full 0.999
_diffrn_measured_fraction_theta_max 0.972
_diffrn_measurement_details
;
List of Runs (angles in degrees, time in seconds):

  # Type    Start    End  Width  t~exp~   \w     \q     \k     \f   Frames
--------------------------------------------------------------------------
  1  \w     20.00  66.00   1.00    5.00    --   40.98 -38.00 -30.00   46
  2  \w     37.00 135.00   1.00    5.00    --  106.95 -61.00  60.00   98
  3  \w    135.00 160.00   1.00    5.00    --  106.95 -15.00  30.00   25
  4  \w    144.00 178.00   1.00    5.00    --  106.95  61.00  30.00   34
  5  \w    153.00 178.00   1.00    5.00    --  106.95 125.00 -90.00   25
  6  \w    148.00 178.00   1.00    5.00    --  106.95 125.00-150.00   30
  7  \w     84.00 120.00   1.00    5.00    --  106.95  77.00 -90.00   36
  8  \w     77.00 164.00   1.00    5.00    --  106.95  77.00-150.00   87
  9  \w     32.00 116.00   1.00    5.00    --  106.95 -15.00  30.00   84
 10  \w    117.00 178.00   1.00    5.00    --  106.95  93.00 172.00   61
 11  \w     42.00  71.00   1.00    5.00    --   40.98-125.00-180.00   29
 12  \w    -69.00  28.00   1.00    5.00    --  -40.98  57.00 -90.00   97
 13  \w   -111.00 -51.00   1.00    5.00    --  -40.98 -57.00 120.00   60
;
_diffrn_measurement_device 'four-circle diffractometer'
_diffrn_measurement_device_type 'SuperNova, Dual, Cu at zero, AtlasS2'
_diffrn_measurement_method '\w scans'
_diffrn_orient_matrix_type 'CrysAlisPro convention (1999,Acta A55,543-557)'
_diffrn_orient_matrix_UB_11 -0.0525288000
_diffrn_orient_matrix_UB_12 0.0400574000
_diffrn_orient_matrix_UB_13 -0.0672159000
_diffrn_orient_matrix_UB_21 -0.0316601000
_diffrn_orient_matrix_UB_22 -0.0798072000
_diffrn_orient_matrix_UB_23 0.0201194000
_diffrn_orient_matrix_UB_31 -0.0117925000
_diffrn_orient_matrix_UB_32 0.0361437000
_diffrn_orient_matrix_UB_33 0.1188695000
_diffrn_radiation_monochromator mirror
_diffrn_radiation_probe x-ray
_diffrn_radiation_type CuK\a
_diffrn_radiation_wavelength 1.54184
_diffrn_reflns_av_R_equivalents 0.0678
_diffrn_reflns_av_unetI/netI 0.0855
_diffrn_reflns_Laue_measured_fraction_full 0.999
_diffrn_reflns_Laue_measured_fraction_max 0.972
_diffrn_reflns_limit_h_max 28
_diffrn_reflns_limit_h_min -31
_diffrn_reflns_limit_k_max 16
_diffrn_reflns_limit_k_min -19
_diffrn_reflns_limit_l_max 14
_diffrn_reflns_limit_l_min -11
_diffrn_reflns_number 18039
_diffrn_reflns_point_group_measured_fraction_full 0.999
_diffrn_reflns_point_group_measured_fraction_max 0.972
_diffrn_reflns_theta_full 67.684
_diffrn_reflns_theta_max 73.519
_diffrn_reflns_theta_min 3.293
_diffrn_source 'micro-focus sealed X-ray tube'
_diffrn_source_type 'SuperNova (Cu) X-ray Source'
_exptl_absorpt_coefficient_mu 0.839
_exptl_absorpt_correction_T_max 1.00000
_exptl_absorpt_correction_T_min 0.46091
_exptl_absorpt_correction_type multi-scan
_exptl_absorpt_process_details
;
CrysAlisPro 1.171.38.43f (Rigaku Oxford Diffraction, 2015)
Empirical absorption correction using spherical harmonics,
 implemented in SCALE3 ABSPACK scaling algorithm.
;
_exptl_crystal_colour yellow
_exptl_crystal_colour_primary yellow
_exptl_crystal_density_diffrn 1.380
_exptl_crystal_description block
_exptl_crystal_F_000 1952
_exptl_crystal_size_max 0.13
_exptl_crystal_size_mid 0.12
_exptl_crystal_size_min 0.11
_refine_diff_density_max 0.286
_refine_diff_density_min -0.314
_refine_diff_density_rms 0.067
_refine_ls_extinction_method none
_refine_ls_goodness_of_fit_ref 1.044
_refine_ls_hydrogen_treatment constr
_refine_ls_matrix_type full
_refine_ls_number_parameters 615
_refine_ls_number_reflns 8748
_refine_ls_number_restraints 0
_refine_ls_restrained_S_all 1.044
_refine_ls_R_factor_all 0.1162
_refine_ls_R_factor_gt 0.0763
_refine_ls_shift/su_max 0.001
_refine_ls_shift/su_mean 0.000
_refine_ls_structure_factor_coef Fsqd
_refine_ls_weighting_details 'w=1/[\s^2^(Fo^2^)+(0.0813P)^2^+1.1204P] where P=(Fo^2^+2Fc^2^)/3'
_refine_ls_weighting_scheme calc
_refine_ls_wR_factor_gt 0.1742
_refine_ls_wR_factor_ref 0.2010
_reflns_Friedel_coverage 0.000
_reflns_number_gt 5771
_reflns_number_total 8748
_reflns_threshold_expression 'I > 2\s(I)'
_cod_data_source_file jo8b01765_si_003.cif
_cod_data_source_block bh0413
_cod_original_cell_volume 4470.2(4)
_cod_database_code 4035412
_shelx_shelxl_version_number 2017/1
_shelx_space_group_comment
;
The symmetry employed for this shelxl refinement is uniquely defined
by the following loop, which should always be used as a source of
symmetry information in preference to the above space-group names.
They are only intended as comments.
;
_reflns_odcompleteness_completeness 99.89
_reflns_odcompleteness_iscentric 1
_reflns_odcompleteness_theta 66.97
_olex2_refinement_description
;
1. Fixed Uiso
 At 1.2 times of:
  All C(H) groups, All C(H,H) groups, All N(H) groups
 At 1.5 times of:
  All C(H,H,H) groups
2.a Ternary CH refined with riding coordinates:
 C3(H3), C01P(HP)
2.b Secondary CH2 refined with riding coordinates:
 C4(H4A,H4B), C00Z(HF,HG), C2(H2A,H2B), C9(H9A,H9B), C01M(HL,HM), C01N(HN,HO),
 C10(H10A,H10B), C01T(HQ,HR), C01V(HV,HW), C11(H11A,H11B)
2.c Aromatic/amide H refined with riding coordinates:
 N00B(H), N2(H2), C00N(HA), C00O(HB), C00R(HC), C00T(HD), C00U(HE), C21(H21),
 C24(H24), C7(H7), C6(H6), C23(H23), C01C(HH), C17(H17), C01E(HI), C01F(HJ),
 C14(H14), C01K(HK), C13(H13), C16(H16)
2.d Idealised Me refined as rotating group:
 C18(H18A,H18B,H18C), C01U(HS,HT,HU)
;
_olex2_submission_special_instructions 'No special instructions were received'
_oxdiff_exptl_absorpt_empirical_details
;
Empirical correction (ABSPACK) includes:
- Absorption correction using spherical harmonics
- Frame scaling
- Detector area scaling
;
_oxdiff_exptl_absorpt_empirical_full_max 1.750
_oxdiff_exptl_absorpt_empirical_full_min 0.661

loop_
_space_group_symop_operation_xyz
'x, y, z'
'-x, y+1/2, -z+1/2'
'-x, -y, -z'
'x, -y-1/2, z-1/2'

loop_
_atom_site_label
_atom_site_type_symbol
_atom_site_fract_x
_atom_site_fract_y
_atom_site_fract_z
_atom_site_U_iso_or_equiv
_atom_site_adp_type
_atom_site_occupancy
_atom_site_site_symmetry_order
_atom_site_calc_flag
_atom_site_refinement_flags_posn
O001 O 0.31197(9) 0.65089(14) 0.31682(19) 0.0276(5) Uani 1 1 d .
O2 O 0.86117(10) 0.56286(14) 1.2063(2) 0.0297(5) Uani 1 1 d .
O3 O 0.96887(10) 0.42300(14) 0.7584(2) 0.0320(6) Uani 1 1 d .
O4 O 1.01329(10) 0.43090(15) 0.6112(2) 0.0329(6) Uani 1 1 d .
O005 O 0.49650(11) 0.81289(15) 0.7282(2) 0.0376(6) Uani 1 1 d .
O006 O 0.59183(11) 0.44799(15) 1.0253(2) 0.0386(6) Uani 1 1 d .
O007 O 0.60718(11) 0.56768(16) 1.1150(2) 0.0385(6) Uani 1 1 d .
O5 O 1.10178(11) 0.67650(15) 0.5198(2) 0.0374(6) Uani 1 1 d .
O009 O 0.33963(11) 0.70269(16) 0.1431(2) 0.0385(6) Uani 1 1 d .
O00A O 0.53625(13) 0.81627(16) 0.9132(2) 0.0480(8) Uani 1 1 d .
N00B N 0.45119(11) 0.67408(17) 0.6411(2) 0.0279(6) Uani 1 1 d .
H H 0.452487 0.727096 0.629038 0.034 Uiso 1 1 calc R
O6 O 1.09859(12) 0.78871(16) 0.6239(2) 0.0455(7) Uani 1 1 d .
N3 N 0.99686(12) 0.46268(17) 0.6967(2) 0.0271(6) Uani 1 1 d .
N00E N 0.58522(12) 0.52465(18) 1.0312(3) 0.0307(7) Uani 1 1 d .
N4 N 1.08743(12) 0.71493(18) 0.6030(3) 0.0318(7) Uani 1 1 d .
N2 N 0.95903(12) 0.55271(17) 0.8904(2) 0.0288(6) Uani 1 1 d .
H2 H 0.951178 0.500572 0.879950 0.035 Uiso 1 1 calc R
N00H N 0.51588(12) 0.77738(18) 0.8235(3) 0.0317(7) Uani 1 1 d .
O1 O 0.77475(10) 0.52188(17) 1.1053(2) 0.0416(7) Uani 1 1 d .
N00J N 0.41709(12) 0.62436(18) 0.5627(2) 0.0286(6) Uani 1 1 d .
N1 N 0.93864(12) 0.59747(18) 0.9757(2) 0.0287(6) Uani 1 1 d .
C00L C 0.54881(13) 0.5639(2) 0.9328(3) 0.0259(7) Uani 1 1 d .
C20 C 1.01021(13) 0.5490(2) 0.7273(3) 0.0254(7) Uani 1 1 d .
C00N C 0.51714(14) 0.5150(2) 0.8464(3) 0.0279(7) Uani 1 1 d .
HA H 0.518275 0.457035 0.853414 0.033 Uiso 1 1 calc R
C00O C 0.54729(13) 0.6494(2) 0.9259(3) 0.0262(7) Uani 1 1 d .
HB H 0.567705 0.681789 0.985434 0.031 Uiso 1 1 calc R
C00P C 0.51473(14) 0.6871(2) 0.8285(3) 0.0270(7) Uani 1 1 d .
C00Q C 0.39206(14) 0.6597(2) 0.4655(3) 0.0267(7) Uani 1 1 d .
C00R C 0.39790(14) 0.7458(2) 0.4274(3) 0.0277(7) Uani 1 1 d .
HC H 0.422535 0.781277 0.473621 0.033 Uiso 1 1 calc R
C19 C 0.99147(13) 0.5903(2) 0.8227(3) 0.0257(7) Uani 1 1 d .
C00T C 0.48443(14) 0.5512(2) 0.7516(3) 0.0279(7) Uani 1 1 d .
HD H 0.462919 0.517692 0.695266 0.033 Uiso 1 1 calc R
C00U C 0.36805(15) 0.7737(2) 0.3267(3) 0.0297(8) Uani 1 1 d .
HE H 0.375114 0.826804 0.299744 0.036 Uiso 1 1 calc R
C4 C 0.91247(15) 0.6878(2) 1.1727(3) 0.0310(8) Uani 1 1 d .
H4A H 0.950725 0.683318 1.168733 0.037 Uiso 1 1 calc R
H4B H 0.907139 0.700840 1.253466 0.037 Uiso 1 1 calc R
C21 C 1.04141(13) 0.5901(2) 0.6562(3) 0.0262(7) Uani 1 1 d .
H21 H 1.052667 0.562491 0.592511 0.031 Uiso 1 1 calc R
C1 C 0.87851(14) 0.6130(2) 1.1161(3) 0.0272(7) Uani 1 1 d .
C24 C 1.00817(14) 0.6743(2) 0.8457(3) 0.0296(8) Uani 1 1 d .
H24 H 0.997410 0.702909 0.909114 0.036 Uiso 1 1 calc R
C00Z C 0.26982(15) 0.7703(2) 0.2220(3) 0.0373(9) Uani 1 1 d .
HF H 0.274885 0.830129 0.233238 0.045 Uiso 1 1 calc R
HG H 0.243809 0.750993 0.270192 0.045 Uiso 1 1 calc R
C22 C 1.05561(14) 0.6718(2) 0.6803(3) 0.0269(7) Uani 1 1 d .
C7 C 0.85035(15) 0.4432(2) 1.0770(3) 0.0334(8) Uani 1 1 d .
H7 H 0.839375 0.387851 1.064576 0.040 Uiso 1 1 calc R
C5 C 0.90444(14) 0.5599(2) 1.0311(3) 0.0277(7) Uani 1 1 d .
C013 C 0.35770(14) 0.6046(2) 0.3758(3) 0.0266(7) Uani 1 1 d .
C014 C 0.36209(14) 0.4003(2) 0.2797(3) 0.0299(8) Uani 1 1 d .
C6 C 0.88667(15) 0.4736(2) 1.0165(3) 0.0314(8) Uani 1 1 d .
H6 H 0.901026 0.439080 0.963749 0.038 Uiso 1 1 calc R
C016 C 0.48287(13) 0.6388(2) 0.7379(3) 0.0262(7) Uani 1 1 d .
C23 C 1.03987(15) 0.7140(2) 0.7760(3) 0.0315(8) Uani 1 1 d .
H23 H 1.050838 0.768970 0.792627 0.038 Uiso 1 1 calc R
C018 C 0.32370(15) 0.7236(2) 0.2547(3) 0.0302(8) Uani 1 1 d .
C3 C 0.88030(15) 0.7466(2) 1.0745(3) 0.0321(8) Uani 1 1 d .
H3 H 0.899500 0.750706 1.006322 0.039 Uiso 1 1 calc R
C12 C 0.86466(14) 0.8325(2) 1.1099(3) 0.0309(8) Uani 1 1 d .
C01B C 0.32346(17) 0.2619(3) 0.1351(3) 0.0399(9) Uani 1 1 d .
C01C C 0.36007(18) 0.2519(2) 0.2420(4) 0.0433(10) Uani 1 1 d .
HH H 0.371939 0.198579 0.266947 0.052 Uiso 1 1 calc R
C17 C 0.88292(15) 0.9021(2) 1.0581(3) 0.0342(8) Uani 1 1 d .
H17 H 0.905181 0.895498 1.001043 0.041 Uiso 1 1 calc R
C01E C 0.32562(15) 0.4105(2) 0.1735(3) 0.0356(8) Uani 1 1 d .
HI H 0.313587 0.463927 0.149729 0.043 Uiso 1 1 calc R
C01F C 0.37879(16) 0.3206(2) 0.3110(3) 0.0349(8) Uani 1 1 d .
HJ H 0.403614 0.312382 0.381144 0.042 Uiso 1 1 calc R
C2 C 0.83665(15) 0.6765(2) 1.0505(3) 0.0311(8) Uani 1 1 d .
H2A H 0.805825 0.685626 1.090290 0.037 Uiso 1 1 calc R
H2B H 0.824920 0.664119 0.966214 0.037 Uiso 1 1 calc R
C8 C 0.82646(14) 0.4946(2) 1.1643(3) 0.0323(8) Uani 1 1 d .
C9 C 0.81563(15) 0.4503(2) 1.2764(3) 0.0351(8) Uani 1 1 d .
H9A H 0.847449 0.450678 1.338812 0.042 Uiso 1 1 calc R
H9B H 0.804214 0.392938 1.259260 0.042 Uiso 1 1 calc R
C14 C 0.81717(15) 0.9250(2) 1.2263(3) 0.0359(9) Uani 1 1 d .
H14 H 0.795044 0.931732 1.283636 0.043 Uiso 1 1 calc R
C01K C 0.30688(16) 0.3429(3) 0.1026(3) 0.0396(9) Uani 1 1 d .
HK H 0.282676 0.351745 0.031635 0.048 Uiso 1 1 calc R
C15 C 0.83523(14) 0.9947(2) 1.1715(3) 0.0311(8) Uani 1 1 d .
C01M C 0.39183(15) 0.5577(2) 0.2950(3) 0.0333(8) Uani 1 1 d .
HL H 0.429553 0.574641 0.307486 0.040 Uiso 1 1 calc R
HM H 0.376121 0.558951 0.210487 0.040 Uiso 1 1 calc R
C01N C 0.33912(15) 0.5201(2) 0.4196(3) 0.0298(8) Uani 1 1 d .
HN H 0.301978 0.505976 0.385783 0.036 Uiso 1 1 calc R
HO H 0.345527 0.514482 0.506121 0.036 Uiso 1 1 calc R
C13 C 0.83223(16) 0.8445(2) 1.1956(3) 0.0370(9) Uani 1 1 d .
H13 H 0.820192 0.798289 1.233458 0.044 Uiso 1 1 calc R
C01P C 0.38191(15) 0.4742(2) 0.3581(3) 0.0322(8) Uani 1 1 d .
HP H 0.413740 0.458875 0.417292 0.039 Uiso 1 1 calc R
C16 C 0.86891(16) 0.9815(2) 1.0891(3) 0.0359(9) Uani 1 1 d .
H16 H 0.882552 1.027321 1.053442 0.043 Uiso 1 1 calc R
C10 C 0.77010(17) 0.5026(3) 1.3118(4) 0.0440(10) Uani 1 1 d .
H10A H 0.747266 0.469315 1.354488 0.053 Uiso 1 1 calc R
H10B H 0.784272 0.549869 1.361106 0.053 Uiso 1 1 calc R
C18 C 0.81885(17) 1.0817(2) 1.2021(4) 0.0431(10) Uani 1 1 d .
H18A H 0.787923 1.099131 1.145101 0.065 Uiso 1 1 calc GR
H18B H 0.848357 1.119583 1.199533 0.065 Uiso 1 1 calc GR
H18C H 0.809837 1.081814 1.281057 0.065 Uiso 1 1 calc GR
C01T C 0.28979(19) 0.6834(3) 0.0630(3) 0.0498(11) Uani 1 1 d .
HQ H 0.276953 0.627980 0.079144 0.060 Uiso 1 1 calc R
HR H 0.294819 0.685951 -0.019878 0.060 Uiso 1 1 calc R
C01U C 0.3012(2) 0.1882(3) 0.0582(4) 0.0598(13) Uani 1 1 d .
HS H 0.321103 0.138702 0.086238 0.090 Uiso 1 1 calc GR
HT H 0.304751 0.198673 -0.023546 0.090 Uiso 1 1 calc GR
HU H 0.263666 0.180555 0.063133 0.090 Uiso 1 1 calc GR
C01V C 0.2510(2) 0.7488(3) 0.0885(4) 0.0647(14) Uani 1 1 d .
HV H 0.214229 0.727489 0.074748 0.078 Uiso 1 1 calc R
HW H 0.252706 0.797592 0.038471 0.078 Uiso 1 1 calc R
C11 C 0.73946(18) 0.5311(3) 1.1914(4) 0.0576(13) Uani 1 1 d .
H11A H 0.707167 0.497305 1.168416 0.069 Uiso 1 1 calc R
H11B H 0.728579 0.589039 1.195786 0.069 Uiso 1 1 calc R

loop_
_atom_site_aniso_label
_atom_site_aniso_U_11
_atom_site_aniso_U_22
_atom_site_aniso_U_33
_atom_site_aniso_U_23
_atom_site_aniso_U_13
_atom_site_aniso_U_12
O001 0.0339(13) 0.0234(12) 0.0258(11) 0.0011(10) 0.0058(10) -0.0021(10)
O2 0.0359(13) 0.0234(13) 0.0294(12) -0.0002(10) 0.0044(10) -0.0014(10)
O3 0.0424(14) 0.0185(12) 0.0368(13) -0.0016(10) 0.0120(11) -0.0010(11)
O4 0.0468(15) 0.0234(13) 0.0286(12) -0.0059(11) 0.0071(11) 0.0008(11)
O005 0.0507(16) 0.0176(12) 0.0399(14) 0.0047(11) -0.0047(12) 0.0043(11)
O006 0.0559(17) 0.0187(13) 0.0399(14) 0.0039(11) 0.0045(12) 0.0098(12)
O007 0.0428(15) 0.0292(14) 0.0388(14) -0.0002(12) -0.0056(12) 0.0028(12)
O5 0.0541(17) 0.0236(13) 0.0362(14) 0.0020(11) 0.0125(12) 0.0004(12)
O009 0.0499(16) 0.0364(15) 0.0289(13) -0.0020(12) 0.0059(11) -0.0107(13)
O00A 0.071(2) 0.0201(14) 0.0431(16) -0.0061(12) -0.0164(14) 0.0046(13)
N00B 0.0362(16) 0.0174(14) 0.0274(14) 0.0005(12) -0.0025(12) 0.0004(12)
O6 0.068(2) 0.0222(14) 0.0487(16) -0.0045(12) 0.0154(14) -0.0101(13)
N3 0.0344(15) 0.0195(14) 0.0259(14) -0.0017(12) 0.0013(12) 0.0016(12)
N00E 0.0345(16) 0.0227(16) 0.0358(16) 0.0043(13) 0.0087(13) 0.0041(13)
N4 0.0420(17) 0.0205(15) 0.0316(15) 0.0023(13) 0.0024(13) 0.0009(13)
N2 0.0398(17) 0.0162(14) 0.0314(15) -0.0057(12) 0.0089(13) -0.0006(12)
N00H 0.0389(17) 0.0173(15) 0.0357(16) 0.0014(13) -0.0022(13) 0.0061(13)
O1 0.0352(14) 0.0363(15) 0.0518(16) 0.0019(13) 0.0029(12) 0.0018(12)
N00J 0.0349(16) 0.0218(15) 0.0283(14) -0.0049(12) 0.0033(12) -0.0013(12)
N1 0.0333(16) 0.0224(15) 0.0303(15) -0.0050(12) 0.0053(12) 0.0023(12)
C00L 0.0306(17) 0.0200(17) 0.0268(16) 0.0036(14) 0.0038(14) 0.0050(14)
C20 0.0319(18) 0.0147(16) 0.0273(16) -0.0021(13) -0.0015(14) 0.0003(14)
C00N 0.0337(18) 0.0180(17) 0.0337(18) 0.0011(14) 0.0109(15) 0.0018(14)
C00O 0.0270(17) 0.0223(17) 0.0285(17) -0.0030(14) 0.0028(14) -0.0011(14)
C00P 0.0310(17) 0.0186(17) 0.0306(17) -0.0010(14) 0.0026(14) 0.0036(14)
C00Q 0.0320(18) 0.0203(17) 0.0284(17) -0.0033(14) 0.0074(14) 0.0003(14)
C00R 0.0329(18) 0.0213(17) 0.0284(17) -0.0031(14) 0.0035(14) -0.0060(15)
C19 0.0297(17) 0.0212(17) 0.0243(16) -0.0003(14) -0.0005(13) 0.0037(14)
C00T 0.0333(18) 0.0193(17) 0.0301(17) -0.0032(14) 0.0026(14) 0.0003(14)
C00U 0.044(2) 0.0151(16) 0.0305(17) 0.0008(14) 0.0097(15) -0.0014(15)
C4 0.0360(19) 0.0230(18) 0.0328(18) -0.0045(15) 0.0027(15) 0.0002(15)
C21 0.0296(17) 0.0207(17) 0.0273(16) -0.0029(14) 0.0026(14) 0.0039(14)
C1 0.0284(17) 0.0207(17) 0.0313(17) -0.0026(14) 0.0020(14) 0.0031(14)
C24 0.0361(19) 0.0187(17) 0.0327(18) -0.0032(14) 0.0024(15) 0.0058(15)
C00Z 0.037(2) 0.029(2) 0.043(2) 0.0052(17) -0.0036(16) 0.0004(16)
C22 0.0307(17) 0.0178(16) 0.0300(17) 0.0003(14) -0.0011(14) 0.0013(14)
C7 0.038(2) 0.0219(18) 0.0392(19) -0.0032(16) 0.0020(16) -0.0030(16)
C5 0.0314(18) 0.0240(18) 0.0267(16) -0.0032(14) 0.0020(14) 0.0027(15)
C013 0.0340(18) 0.0197(17) 0.0261(16) -0.0024(14) 0.0055(14) 0.0016(14)
C014 0.0359(19) 0.0206(17) 0.0340(18) -0.0009(15) 0.0080(15) -0.0020(15)
C6 0.041(2) 0.0222(18) 0.0309(18) -0.0057(15) 0.0046(15) 0.0023(15)
C016 0.0285(17) 0.0230(18) 0.0279(16) -0.0006(14) 0.0070(13) 0.0030(14)
C23 0.0381(19) 0.0196(17) 0.0351(18) -0.0018(15) 0.0015(15) 0.0031(15)
C018 0.040(2) 0.0254(19) 0.0243(16) -0.0002(14) 0.0041(14) -0.0040(16)
C3 0.040(2) 0.0242(18) 0.0337(18) -0.0013(15) 0.0092(15) 0.0009(16)
C12 0.0316(18) 0.0249(18) 0.0340(19) -0.0020(15) -0.0008(15) 0.0044(15)
C01B 0.055(2) 0.034(2) 0.035(2) -0.0124(17) 0.0199(18) -0.0142(19)
C01C 0.062(3) 0.0183(19) 0.053(2) 0.0054(18) 0.018(2) 0.0025(18)
C17 0.038(2) 0.0283(19) 0.0362(19) -0.0020(16) 0.0072(16) -0.0004(16)
C01E 0.038(2) 0.0232(19) 0.046(2) 0.0005(17) 0.0067(17) 0.0001(16)
C01F 0.044(2) 0.029(2) 0.0308(18) 0.0048(16) 0.0050(16) 0.0019(17)
C2 0.0351(19) 0.0266(19) 0.0302(17) -0.0049(15) 0.0020(15) 0.0016(15)
C8 0.0312(18) 0.0245(18) 0.040(2) -0.0011(16) 0.0015(15) -0.0005(15)
C9 0.037(2) 0.0252(19) 0.044(2) 0.0048(17) 0.0080(16) 0.0025(16)
C14 0.041(2) 0.034(2) 0.0335(19) -0.0035(17) 0.0091(16) 0.0022(17)
C01K 0.037(2) 0.049(3) 0.0302(19) 0.0010(18) -0.0012(16) -0.0055(19)
C15 0.0345(19) 0.0193(17) 0.0360(19) -0.0048(15) -0.0042(15) 0.0030(15)
C01M 0.042(2) 0.0197(17) 0.043(2) -0.0067(16) 0.0198(17) -0.0030(15)
C01N 0.042(2) 0.0181(17) 0.0305(17) -0.0033(14) 0.0099(15) -0.0031(15)
C13 0.050(2) 0.0207(18) 0.039(2) 0.0058(16) 0.0036(17) -0.0038(17)
C01P 0.0363(19) 0.0241(18) 0.0350(19) -0.0034(15) 0.0026(15) -0.0011(15)
C16 0.043(2) 0.0266(19) 0.0370(19) 0.0021(16) 0.0048(17) -0.0024(17)
C10 0.044(2) 0.036(2) 0.056(2) 0.002(2) 0.021(2) 0.0008(19)
C18 0.049(2) 0.024(2) 0.052(2) -0.0023(18) -0.0039(19) 0.0041(18)
C01T 0.072(3) 0.047(3) 0.0286(19) -0.0045(19) 0.0042(19) -0.024(2)
C01U 0.084(4) 0.045(3) 0.056(3) -0.021(2) 0.026(3) -0.024(3)
C01V 0.061(3) 0.065(3) 0.057(3) 0.004(3) -0.021(2) 0.001(3)
C11 0.039(2) 0.055(3) 0.081(3) 0.016(3) 0.016(2) 0.012(2)

loop_
_atom_type_symbol
_atom_type_description
_atom_type_scat_dispersion_real
_atom_type_scat_dispersion_imag
_atom_type_scat_source
C C 0.0181 0.0091 'International Tables Vol C Tables 4.2.6.8 and 6.1.1.4'
H H 0.0000 0.0000 'International Tables Vol C Tables 4.2.6.8 and 6.1.1.4'
N N 0.0311 0.0180 'International Tables Vol C Tables 4.2.6.8 and 6.1.1.4'
O O 0.0492 0.0322 'International Tables Vol C Tables 4.2.6.8 and 6.1.1.4'

loop_
_geom_angle_atom_site_label_1
_geom_angle_atom_site_label_2
_geom_angle_atom_site_label_3
_geom_angle
C018 O001 C013 116.0(3)
C1 O2 C8 115.8(3)
C018 O009 C01T 105.2(3)
N00J N00B H 120.3
C016 N00B H 120.3
C016 N00B N00J 119.5(3)
O3 N3 C20 118.7(3)
O4 N3 O3 122.1(3)
O4 N3 C20 119.3(3)
O006 N00E C00L 117.2(3)
O007 N00E O006 123.4(3)
O007 N00E C00L 119.3(3)
O5 N4 C22 119.2(3)
O6 N4 O5 122.8(3)
O6 N4 C22 118.0(3)
N1 N2 H2 119.9
C19 N2 H2 119.9
C19 N2 N1 120.1(3)
O005 N00H C00P 118.9(3)
O00A N00H O005 122.2(3)
O00A N00H C00P 118.9(3)
C8 O1 C11 109.3(3)
C00Q N00J N00B 116.9(3)
C5 N1 N2 117.3(3)
C00N C00L N00E 120.1(3)
C00O C00L N00E 118.8(3)
C00O C00L C00N 121.0(3)
C19 C20 N3 122.4(3)
C21 C20 N3 116.3(3)
C21 C20 C19 121.3(3)
C00L C00N HA 119.7
C00T C00N C00L 120.6(3)
C00T C00N HA 119.7
C00L C00O HB 120.5
C00L C00O C00P 119.0(3)
C00P C00O HB 120.5
C00O C00P N00H 116.8(3)
C00O C00P C016 121.2(3)
C016 C00P N00H 122.0(3)
N00J C00Q C00R 127.1(3)
N00J C00Q C013 117.1(3)
C00R C00Q C013 115.4(3)
C00Q C00R HC 120.0
C00U C00R C00Q 120.0(3)
C00U C00R HC 120.0
N2 C19 C20 122.5(3)
N2 C19 C24 120.3(3)
C20 C19 C24 117.2(3)
C00N C00T HD 119.7
C00N C00T C016 120.7(3)
C016 C00T HD 119.7
C00R C00U HE 118.5
C00R C00U C018 123.0(3)
C018 C00U HE 118.5
H4A C4 H4B 111.0
C1 C4 H4A 113.7
C1 C4 H4B 113.7
C1 C4 C3 89.5(3)
C3 C4 H4A 113.7
C3 C4 H4B 113.7
C20 C21 H21 120.3
C22 C21 C20 119.4(3)
C22 C21 H21 120.3
O2 C1 C4 110.7(3)
O2 C1 C5 111.0(3)
O2 C1 C2 116.5(3)
C4 C1 C2 88.3(2)
C5 C1 C4 115.7(3)
C5 C1 C2 113.0(3)
C19 C24 H24 119.5
C23 C24 C19 121.1(3)
C23 C24 H24 119.5
HF C00Z HG 109.0
C018 C00Z HF 111.0
C018 C00Z HG 111.0
C018 C00Z C01V 103.6(3)
C01V C00Z HF 111.0
C01V C00Z HG 111.0
C21 C22 N4 118.9(3)
C21 C22 C23 121.3(3)
C23 C22 N4 119.8(3)
C6 C7 H7 118.9
C6 C7 C8 122.2(3)
C8 C7 H7 118.9
N1 C5 C1 116.2(3)
N1 C5 C6 127.1(3)
C6 C5 C1 116.7(3)
O001 C013 C00Q 109.5(3)
O001 C013 C01M 117.0(3)
O001 C013 C01N 110.0(3)
C00Q C013 C01M 112.0(3)
C00Q C013 C01N 117.9(3)
C01N C013 C01M 89.6(2)
C01E C014 C01P 121.2(3)
C01F C014 C01E 117.3(3)
C01F C014 C01P 121.4(3)
C7 C6 C5 121.0(3)
C7 C6 H6 119.5
C5 C6 H6 119.5
N00B C016 C00P 122.4(3)
N00B C016 C00T 120.1(3)
C00T C016 C00P 117.5(3)
C24 C23 C22 119.7(3)
C24 C23 H23 120.1
C22 C23 H23 120.1
O001 C018 O009 111.2(3)
O001 C018 C00U 111.6(3)
O001 C018 C00Z 105.7(3)
O009 C018 C00U 108.3(3)
O009 C018 C00Z 105.7(3)
C00U C018 C00Z 114.4(3)
C4 C3 H3 109.7
C12 C3 C4 119.0(3)
C12 C3 H3 109.7
C12 C3 C2 119.8(3)
C2 C3 C4 87.2(3)
C2 C3 H3 109.7
C17 C12 C3 120.3(3)
C17 C12 C13 117.9(3)
C13 C12 C3 121.8(3)
C01C C01B C01U 122.1(4)
C01K C01B C01C 117.3(3)
C01K C01B C01U 120.6(4)
C01B C01C HH 119.8
C01F C01C C01B 120.4(4)
C01F C01C HH 119.8
C12 C17 H17 119.4
C12 C17 C16 121.3(3)
C16 C17 H17 119.4
C014 C01E HI 119.3
C01K C01E C014 121.3(4)
C01K C01E HI 119.3
C014 C01F C01C 122.4(4)
C014 C01F HJ 118.8
C01C C01F HJ 118.8
C1 C2 C3 89.5(3)
C1 C2 H2A 113.7
C1 C2 H2B 113.7
C3 C2 H2A 113.7
C3 C2 H2B 113.7
H2A C2 H2B 111.0
O2 C8 C7 110.6(3)
O2 C8 C9 105.4(3)
O1 C8 O2 112.1(3)
O1 C8 C7 107.2(3)
O1 C8 C9 104.8(3)
C7 C8 C9 116.6(3)
C8 C9 H9A 111.3
C8 C9 H9B 111.3
C8 C9 C10 102.3(3)
H9A C9 H9B 109.2
C10 C9 H9A 111.3
C10 C9 H9B 111.3
C15 C14 H14 119.9
C15 C14 C13 120.2(3)
C13 C14 H14 119.9
C01B C01K HK 119.4
C01E C01K C01B 121.3(4)
C01E C01K HK 119.4
C14 C15 C18 121.0(3)
C16 C15 C14 117.7(3)
C16 C15 C18 121.4(4)
C013 C01M HL 113.7
C013 C01M HM 113.7
C013 C01M C01P 89.8(2)
HL C01M HM 110.9
C01P C01M HL 113.7
C01P C01M HM 113.7
C013 C01N HN 113.6
C013 C01N HO 113.6
C013 C01N C01P 90.0(3)
HN C01N HO 110.9
C01P C01N HN 113.6
C01P C01N HO 113.6
C12 C13 C14 121.2(3)
C12 C13 H13 119.4
C14 C13 H13 119.4
C014 C01P C01M 117.6(3)
C014 C01P C01N 116.7(3)
C014 C01P HP 110.7
C01M C01P C01N 88.7(3)
C01M C01P HP 110.7
C01N C01P HP 110.7
C17 C16 H16 119.1
C15 C16 C17 121.8(4)
C15 C16 H16 119.1
C9 C10 H10A 111.3
C9 C10 H10B 111.3
H10A C10 H10B 109.2
C11 C10 C9 102.4(3)
C11 C10 H10A 111.3
C11 C10 H10B 111.3
C15 C18 H18A 109.5
C15 C18 H18B 109.5
C15 C18 H18C 109.5
H18A C18 H18B 109.5
H18A C18 H18C 109.5
H18B C18 H18C 109.5
O009 C01T HQ 110.9
O009 C01T HR 110.9
O009 C01T C01V 104.5(3)
HQ C01T HR 108.9
C01V C01T HQ 110.9
C01V C01T HR 110.9
C01B C01U HS 109.5
C01B C01U HT 109.5
C01B C01U HU 109.5
HS C01U HT 109.5
HS C01U HU 109.5
HT C01U HU 109.5
C00Z C01V HV 110.9
C00Z C01V HW 110.9
C01T C01V C00Z 104.4(3)
C01T C01V HV 110.9
C01T C01V HW 110.9
HV C01V HW 108.9
O1 C11 C10 107.8(3)
O1 C11 H11A 110.1
O1 C11 H11B 110.1
C10 C11 H11A 110.1
C10 C11 H11B 110.1
H11A C11 H11B 108.5

loop_
_geom_bond_atom_site_label_1
_geom_bond_atom_site_label_2
_geom_bond_distance
O001 C013 1.429(4)
O001 C018 1.416(4)
O2 C1 1.424(4)
O2 C8 1.425(4)
O3 N3 1.246(4)
O4 N3 1.226(3)
O005 N00H 1.242(4)
O006 N00E 1.240(4)
O007 N00E 1.224(4)
O5 N4 1.230(4)
O009 C018 1.429(4)
O009 C01T 1.445(5)
O00A N00H 1.225(4)
N00B H 0.8600
N00B N00J 1.374(4)
N00B C016 1.360(4)
O6 N4 1.226(4)
N3 C20 1.448(4)
N00E C00L 1.455(4)
N4 C22 1.456(4)
N2 H2 0.8600
N2 N1 1.370(4)
N2 C19 1.351(4)
N00H C00P 1.444(4)
O1 C8 1.420(4)
O1 C11 1.433(5)
N00J C00Q 1.298(4)
N1 C5 1.295(4)
C00L C00N 1.390(5)
C00L C00O 1.369(5)
C20 C19 1.414(4)
C20 C21 1.382(5)
C00N HA 0.9300
C00N C00T 1.362(5)
C00O HB 0.9300
C00O C00P 1.391(5)
C00P C016 1.416(5)
C00Q C00R 1.458(5)
C00Q C013 1.499(5)
C00R HC 0.9300
C00R C00U 1.329(5)
C19 C24 1.417(5)
C00T HD 0.9300
C00T C016 1.410(5)
C00U HE 0.9300
C00U C018 1.492(5)
C4 H4A 0.9700
C4 H4B 0.9700
C4 C1 1.541(5)
C4 C3 1.569(5)
C21 H21 0.9300
C21 C22 1.369(5)
C1 C5 1.513(4)
C1 C2 1.553(5)
C24 H24 0.9300
C24 C23 1.369(5)
C00Z HF 0.9700
C00Z HG 0.9700
C00Z C018 1.531(5)
C00Z C01V 1.543(6)
C22 C23 1.391(5)
C7 H7 0.9300
C7 C6 1.323(5)
C7 C8 1.489(5)
C5 C6 1.450(5)
C013 C01M 1.550(4)
C013 C01N 1.539(5)
C014 C01E 1.389(5)
C014 C01F 1.369(5)
C014 C01P 1.509(5)
C6 H6 0.9300
C23 H23 0.9300
C3 H3 0.9800
C3 C12 1.501(5)
C3 C2 1.557(5)
C12 C17 1.372(5)
C12 C13 1.383(5)
C01B C01C 1.396(6)
C01B C01K 1.390(6)
C01B C01U 1.513(5)
C01C HH 0.9300
C01C C01F 1.383(5)
C17 H17 0.9300
C17 C16 1.379(5)
C01E HI 0.9300
C01E C01K 1.379(5)
C01F HJ 0.9300
C2 H2A 0.9700
C2 H2B 0.9700
C8 C9 1.519(5)
C9 H9A 0.9700
C9 H9B 0.9700
C9 C10 1.523(5)
C14 H14 0.9300
C14 C15 1.390(5)
C14 C13 1.402(5)
C01K HK 0.9300
C15 C16 1.379(5)
C15 C18 1.507(5)
C01M HL 0.9700
C01M HM 0.9700
C01M C01P 1.555(5)
C01N HN 0.9700
C01N HO 0.9700
C01N C01P 1.560(5)
C13 H13 0.9300
C01P HP 0.9800
C16 H16 0.9300
C10 H10A 0.9700
C10 H10B 0.9700
C10 C11 1.514(6)
C18 H18A 0.9600
C18 H18B 0.9600
C18 H18C 0.9600
C01T HQ 0.9700
C01T HR 0.9700
C01T C01V 1.489(7)
C01U HS 0.9600
C01U HT 0.9600
C01U HU 0.9600
C01V HV 0.9700
C01V HW 0.9700
C11 H11A 0.9700
C11 H11B 0.9700

loop_
_geom_torsion_atom_site_label_1
_geom_torsion_atom_site_label_2
_geom_torsion_atom_site_label_3
_geom_torsion_atom_site_label_4
_geom_torsion
O001 C013 C01M C01P -122.8(3)
O001 C013 C01N C01P 129.1(3)
O2 C1 C5 N1 -155.2(3)
O2 C1 C5 C6 27.4(4)
O2 C1 C2 C3 130.1(3)
O2 C8 C9 C10 82.5(3)
O3 N3 C20 C19 -1.6(5)
O3 N3 C20 C21 179.9(3)
O4 N3 C20 C19 178.3(3)
O4 N3 C20 C21 -0.2(4)
O005 N00H C00P C00O 165.7(3)
O005 N00H C00P C016 -13.2(5)
O006 N00E C00L C00N 9.3(5)
O006 N00E C00L C00O -169.4(3)
O007 N00E C00L C00N -170.0(3)
O007 N00E C00L C00O 11.3(5)
O5 N4 C22 C21 -1.6(5)
O5 N4 C22 C23 178.9(3)
O009 C01T C01V C00Z -30.3(5)
O00A N00H C00P C00O -13.8(5)
O00A N00H C00P C016 167.2(3)
N00B N00J C00Q C00R 3.0(5)
N00B N00J C00Q C013 176.0(3)
O6 N4 C22 C21 178.1(3)
O6 N4 C22 C23 -1.4(5)
N3 C20 C19 N2 -1.3(5)
N3 C20 C19 C24 178.7(3)
N3 C20 C21 C22 -179.9(3)
N00E C00L C00N C00T -177.6(3)
N00E C00L C00O C00P 176.6(3)
N4 C22 C23 C24 177.5(3)
N2 N1 C5 C1 -174.4(3)
N2 N1 C5 C6 2.7(5)
N2 C19 C24 C23 -178.3(3)
N00H C00P C016 N00B -0.4(5)
N00H C00P C016 C00T -179.7(3)
O1 C8 C9 C10 -36.0(4)
N00J N00B C016 C00P -173.5(3)
N00J N00B C016 C00T 5.9(5)
N00J C00Q C00R C00U -177.9(3)
N00J C00Q C013 O001 146.6(3)
N00J C00Q C013 C01M -82.0(4)
N00J C00Q C013 C01N 19.9(5)
N1 N2 C19 C20 -175.0(3)
N1 N2 C19 C24 5.1(5)
N1 C5 C6 C7 -178.4(4)
C00L C00N C00T C016 1.3(5)
C00L C00O C00P N00H -178.1(3)
C00L C00O C00P C016 0.8(5)
C20 C19 C24 C23 1.7(5)
C20 C21 C22 N4 -178.6(3)
C20 C21 C22 C23 0.9(5)
C00N C00L C00O C00P -2.1(5)
C00N C00T C016 N00B 178.2(3)
C00N C00T C016 C00P -2.4(5)
C00O C00L C00N C00T 1.1(5)
C00O C00P C016 N00B -179.2(3)
C00O C00P C016 C00T 1.4(5)
C00Q C00R C00U C018 6.7(5)
C00Q C013 C01M C01P 109.7(3)
C00Q C013 C01N C01P -104.4(3)
C00R C00Q C013 O001 -39.5(4)
C00R C00Q C013 C01M 91.9(4)
C00R C00Q C013 C01N -166.2(3)
C00R C00U C018 O001 9.8(5)
C00R C00U C018 O009 -112.8(4)
C00R C00U C018 C00Z 129.7(4)
C19 N2 N1 C5 174.7(3)
C19 C20 C21 C22 1.6(5)
C19 C24 C23 C22 0.7(5)
C4 C1 C5 N1 -28.0(4)
C4 C1 C5 C6 154.6(3)
C4 C1 C2 C3 17.7(3)
C4 C3 C12 C17 119.8(4)
C4 C3 C12 C13 -59.5(5)
C4 C3 C2 C1 -17.4(2)
C21 C20 C19 N2 177.1(3)
C21 C20 C19 C24 -2.9(5)
C21 C22 C23 C24 -2.0(5)
C1 O2 C8 O1 -68.3(4)
C1 O2 C8 C7 51.3(4)
C1 O2 C8 C9 178.2(3)
C1 C4 C3 C12 140.4(3)
C1 C4 C3 C2 17.6(3)
C1 C5 C6 C7 -1.4(5)
C7 C8 C9 C10 -154.4(3)
C5 C1 C2 C3 -99.6(3)
C013 O001 C018 O009 76.9(3)
C013 O001 C018 C00U -44.1(4)
C013 O001 C018 C00Z -168.9(3)
C013 C00Q C00R C00U 8.9(5)
C013 C01M C01P C014 130.0(3)
C013 C01M C01P C01N 10.3(3)
C013 C01N C01P C014 -130.9(3)
C013 C01N C01P C01M -10.3(3)
C014 C01E C01K C01B 0.5(6)
C6 C7 C8 O2 -22.6(5)
C6 C7 C8 O1 99.9(4)
C6 C7 C8 C9 -143.0(4)
C016 N00B N00J C00Q -173.0(3)
C018 O001 C013 C00Q 59.1(3)
C018 O001 C013 C01M -69.7(4)
C018 O001 C013 C01N -169.9(3)
C018 O009 C01T C01V 42.2(4)
C018 C00Z C01V C01T 8.5(5)
C3 C4 C1 O2 -135.4(3)
C3 C4 C1 C5 97.3(3)
C3 C4 C1 C2 -17.6(3)
C3 C12 C17 C16 179.8(3)
C3 C12 C13 C14 -178.9(3)
C12 C3 C2 C1 -139.5(3)
C12 C17 C16 C15 -1.2(6)
C01B C01C C01F C014 1.1(6)
C01C C01B C01K C01E -0.4(6)
C17 C12 C13 C14 1.7(6)
C01E C014 C01F C01C -0.9(6)
C01E C014 C01P C01M -36.9(5)
C01E C014 C01P C01N 66.7(4)
C01F C014 C01E C01K 0.2(6)
C01F C014 C01P C01M 143.9(4)
C01F C014 C01P C01N -112.5(4)
C2 C1 C5 N1 71.7(4)
C2 C1 C5 C6 -105.7(4)
C2 C3 C12 C17 -135.5(4)
C2 C3 C12 C13 45.2(5)
C8 O2 C1 C4 176.1(3)
C8 O2 C1 C5 -54.0(4)
C8 O2 C1 C2 77.3(4)
C8 O1 C11 C10 -3.6(5)
C8 C7 C6 C5 -1.0(6)
C8 C9 C10 C11 32.8(4)
C9 C10 C11 O1 -19.0(5)
C14 C15 C16 C17 2.3(6)
C01K C01B C01C C01F -0.4(6)
C15 C14 C13 C12 -0.6(6)
C01M C013 C01N C01P 10.4(3)
C01N C013 C01M C01P -10.4(3)
C13 C12 C17 C16 -0.8(5)
C13 C14 C15 C16 -1.4(5)
C13 C14 C15 C18 179.1(4)
C01P C014 C01E C01K -179.1(3)
C01P C014 C01F C01C 178.3(3)
C18 C15 C16 C17 -178.2(4)
C01T O009 C018 O001 77.8(3)
C01T O009 C018 C00U -159.3(3)
C01T O009 C018 C00Z -36.3(4)
C01U C01B C01C C01F -178.8(4)
C01U C01B C01K C01E 178.1(4)
C01V C00Z C018 O001 -101.5(3)
C01V C00Z C018 O009 16.4(4)
C01V C00Z C018 C00U 135.4(3)
C11 O1 C8 O2 -88.8(4)
C11 O1 C8 C7 149.5(3)
C11 O1 C8 C9 25.0(4)
